data_7235028
loop_
_publ_author_name
'Guang Li'
'Juewen Zhao'
'Dan Zhang'
'Zhichun Shi'
'Zelin Zhu'
'Huanquan Song'
'Jieji Zhu'
'Silu Tao'
'Feng Lu'
'Qingxiao Tong'

_publ_section_title
;
 Mechanochromic asymmetric sulfone derivatives for use in efficient blue
 organic light-emitting diodes
;
_journal_name_full 'Journal of Materials Chemistry C'
_journal_page_first 8787
_journal_page_last 8794
_journal_paper_doi 10.1039/C6TC02917E
_journal_volume 4
_journal_year 2016
_chemical_formula_sum 'C56 H45 Cl2 N3 O2 S'
_chemical_formula_weight 894.91
_space_group_IT_number 2
_space_group_name_Hall '-P 1'
_space_group_name_H-M_alt 'P -1'
_symmetry_cell_setting triclinic
_symmetry_space_group_name_H-M 'P -1'
_atom_sites_solution_hydrogens geom
_atom_sites_solution_primary direct
_atom_sites_solution_secondary difmap
_cell_angle_alpha 84.458(3)
_cell_angle_beta 79.792(3)
_cell_angle_gamma 72.903(3)
_cell_formula_units_Z 2
_cell_length_a 10.1994(3)
_cell_length_b 10.2834(4)
_cell_length_c 23.9507(8)
_cell_measurement_reflns_used 6326
_cell_measurement_temperature 293(2)
_cell_measurement_theta_max 29.3170
_cell_measurement_theta_min 4.0800
_cell_volume 2360.40(15)
_computing_structure_refinement 'SHELXL-97 (Sheldrick, 1997)'
_computing_structure_solution 'SHELXS-97 (Sheldrick, 1990)'
_diffrn_ambient_temperature 293(2)
_diffrn_measured_fraction_theta_full 0.997
_diffrn_measured_fraction_theta_max 0.997
_diffrn_measurement_device_type 'Xcalibur, Atlas, Gemini'
_diffrn_radiation_monochromator graphite
_diffrn_radiation_source 'fine-focus sealed tube'
_diffrn_radiation_type MoK\a
_diffrn_radiation_wavelength 0.71073
_diffrn_reflns_av_R_equivalents 0.0345
_diffrn_reflns_av_sigmaI/netI 0.0492
_diffrn_reflns_limit_h_max 12
_diffrn_reflns_limit_h_min -12
_diffrn_reflns_limit_k_max 12
_diffrn_reflns_limit_k_min -11
_diffrn_reflns_limit_l_max 28
_diffrn_reflns_limit_l_min -21
_diffrn_reflns_number 17574
_diffrn_reflns_theta_full 25.00
_diffrn_reflns_theta_max 25.00
_diffrn_reflns_theta_min 3.40
_exptl_absorpt_coefficient_mu 0.227
_exptl_absorpt_correction_T_max 1.00000
_exptl_absorpt_correction_T_min 0.81576
_exptl_absorpt_correction_type multi-scan
_exptl_crystal_colour Corlorless
_exptl_crystal_density_diffrn 1.259
_exptl_crystal_density_method 'not measured'
_exptl_crystal_description Block
_exptl_crystal_F_000 936
_refine_diff_density_max 1.836
_refine_diff_density_min -0.769
_refine_diff_density_rms 0.087
_refine_ls_extinction_method none
_refine_ls_goodness_of_fit_ref 1.046
_refine_ls_hydrogen_treatment mixed
_refine_ls_matrix_type full
_refine_ls_number_parameters 580
_refine_ls_number_reflns 8295
_refine_ls_number_restraints 29
_refine_ls_restrained_S_all 1.069
_refine_ls_R_factor_all 0.1230
_refine_ls_R_factor_gt 0.0995
_refine_ls_shift/su_max 0.007
_refine_ls_shift/su_mean 0.000
_refine_ls_structure_factor_coef Fsqd
_refine_ls_weighting_details 'calc w=1/[\s^2^(Fo^2^)+(0.1934P)^2^+2.6218P] where P=(Fo^2^+2Fc^2^)/3'
_refine_ls_weighting_scheme calc
_refine_ls_wR_factor_gt 0.2945
_refine_ls_wR_factor_ref 0.3217
_reflns_number_gt 6002
_reflns_number_total 8295
_reflns_threshold_expression >2sigma(I)
_cod_data_source_file J-Mater-Chem-C-2016-4-8787.cif
_cod_data_source_block psc
_cod_depositor_comments
;
The following automatic conversions were performed:

data item '_symmetry_cell_setting' value 'Triclinic' was changed to
'triclinic' in accordance with the built-in table derived from the
CIF Core dictionary named 'cif_core.dic' version 2.4.5 last updated
on 2014-11-21.

Automatic conversion script
Id: cif_fix_values 6909 2019-04-08 15:41:33Z antanas 
;
_cod_original_cell_volume 2360.40(14)
_cod_original_sg_symbol_H-M P-1
_cod_database_code 7235028

loop_
_symmetry_equiv_pos_as_xyz
'x, y, z'
'-x, -y, -z'

loop_
_atom_site_label
_atom_site_type_symbol
_atom_site_fract_x
_atom_site_fract_y
_atom_site_fract_z
_atom_site_U_iso_or_equiv
_atom_site_adp_type
_atom_site_occupancy
_atom_site_symmetry_multiplicity
_atom_site_calc_flag
_atom_site_refinement_flags
_atom_site_disorder_assembly
_atom_site_disorder_group
S1 S 0.03137(10) 0.01095(11) 0.24466(4) 0.0437(4) Uani 1 1 d . . .
O1 O -0.0055(3) 0.1178(4) 0.28390(14) 0.0613(10) Uani 1 1 d . . .
O2 O -0.0558(3) -0.0782(4) 0.24812(15) 0.0589(9) Uani 1 1 d . . .
Cl1 Cl 0.6851(4) -0.0112(3) 0.0650(2) 0.202(2) Uani 1 1 d . . .
Cl2 Cl 0.4065(3) -0.0180(5) 0.10723(17) 0.1825(16) Uani 1 1 d . . .
N1 N 0.0470(4) 0.2762(4) 0.01317(16) 0.0497(9) Uani 1 1 d . . .
N2 N 1.0690(4) -0.6274(4) 0.34093(14) 0.0417(8) Uani 1 1 d . . .
N3 N 1.1274(3) -0.5674(3) 0.24933(14) 0.0382(8) Uani 1 1 d . . .
C1 C 0.0442(4) 0.0862(4) 0.17533(18) 0.0385(9) Uani 1 1 d . . .
C2 C 0.0688(5) 0.2123(4) 0.16603(19) 0.0463(11) Uani 1 1 d . . .
H2 H 0.0832 0.2550 0.1960 0.056 Uiso 1 1 calc R . .
C3 C 0.0721(5) 0.2748(4) 0.1124(2) 0.0474(11) Uani 1 1 d . . .
H3 H 0.0882 0.3598 0.1060 0.057 Uiso 1 1 calc R . .
C4 C 0.0510(4) 0.2095(4) 0.06814(19) 0.0426(10) Uani 1 1 d . . .
C5 C 0.0310(5) 0.0810(4) 0.07754(19) 0.0447(10) Uani 1 1 d . . .
H5 H 0.0201 0.0367 0.0474 0.054 Uiso 1 1 calc R . .
C6 C 0.0272(4) 0.0192(4) 0.13045(19) 0.0426(10) Uani 1 1 d . . .
H6 H 0.0134 -0.0669 0.1366 0.051 Uiso 1 1 calc R . .
C7 C 0.1454(5) 0.3351(5) -0.0193(2) 0.0548(12) Uani 1 1 d . . .
C8 C 0.2654(6) 0.3491(6) -0.0049(3) 0.0737(16) Uani 1 1 d . . .
H8 H 0.2906 0.3223 0.0308 0.088 Uiso 1 1 calc R . .
C9 C 0.3472(6) 0.4069(7) -0.0482(4) 0.090(2) Uani 1 1 d . . .
H9 H 0.4291 0.4194 -0.0408 0.108 Uiso 1 1 calc R . .
C10 C 0.3097(8) 0.4453(7) -0.1009(4) 0.093(2) Uani 1 1 d . . .
H10 H 0.3674 0.4819 -0.1283 0.112 Uiso 1 1 calc R . .
C11 C 0.1919(7) 0.4313(6) -0.1140(3) 0.0776(18) Uani 1 1 d . . .
H11 H 0.1677 0.4583 -0.1499 0.093 Uiso 1 1 calc R . .
C12 C 0.1074(5) 0.3759(5) -0.0729(2) 0.0585(13) Uani 1 1 d . . .
C13 C -0.0557(5) 0.2839(4) -0.01998(18) 0.0464(11) Uani 1 1 d . . .
C14 C -0.0227(5) 0.3461(5) -0.0736(2) 0.0551(12) Uani 1 1 d . . .
C15 C -0.1147(7) 0.3683(5) -0.1123(2) 0.0630(15) Uani 1 1 d . . .
H15 H -0.0947 0.4089 -0.1479 0.076 Uiso 1 1 calc R . .
C16 C -0.2330(7) 0.3309(6) -0.0981(2) 0.0721(16) Uani 1 1 d . . .
H16 H -0.2933 0.3452 -0.1245 0.087 Uiso 1 1 calc R . .
C17 C -0.2667(6) 0.2710(6) -0.0446(2) 0.0651(14) Uani 1 1 d . . .
H17 H -0.3494 0.2471 -0.0356 0.078 Uiso 1 1 calc R . .
C18 C -0.1780(5) 0.2473(5) -0.0051(2) 0.0538(12) Uani 1 1 d . . .
H18 H -0.1997 0.2078 0.0307 0.065 Uiso 1 1 calc R . .
C19 C 0.2006(4) -0.0911(4) 0.25160(16) 0.0371(9) Uani 1 1 d . . .
C20 C 0.2935(5) -0.0316(4) 0.2680(2) 0.0473(11) Uani 1 1 d . . .
H20 H 0.2661 0.0606 0.2752 0.057 Uiso 1 1 calc R . .
C21 C 0.4254(5) -0.1096(5) 0.2734(2) 0.0481(11) Uani 1 1 d . . .
H21 H 0.4874 -0.0697 0.2842 0.058 Uiso 1 1 calc R . .
C22 C 0.4683(4) -0.2497(4) 0.26277(17) 0.0379(9) Uani 1 1 d . . .
C23 C 0.3746(4) -0.3060(4) 0.24651(19) 0.0427(10) Uani 1 1 d . . .
H23 H 0.4013 -0.3982 0.2394 0.051 Uiso 1 1 calc R . .
C24 C 0.2409(4) -0.2272(4) 0.24059(18) 0.0402(9) Uani 1 1 d . . .
H24 H 0.1790 -0.2664 0.2293 0.048 Uiso 1 1 calc R . .
C25 C 0.6109(4) -0.3324(4) 0.27056(18) 0.0389(9) Uani 1 1 d . . .
C26 C 0.7215(5) -0.2760(5) 0.2585(2) 0.0562(13) Uani 1 1 d . . .
H26 H 0.7064 -0.1859 0.2448 0.067 Uiso 1 1 calc R . .
C27 C 0.8535(5) -0.3520(5) 0.2666(2) 0.0558(13) Uani 1 1 d . . .
H27 H 0.9262 -0.3123 0.2580 0.067 Uiso 1 1 calc R . .
C28 C 0.8795(4) -0.4845(4) 0.28703(17) 0.0394(9) Uani 1 1 d . . .
C29 C 0.7701(4) -0.5421(5) 0.2980(2) 0.0487(11) Uani 1 1 d . . .
H29 H 0.7859 -0.6328 0.3110 0.058 Uiso 1 1 calc R . .
C30 C 0.6389(4) -0.4669(4) 0.2901(2) 0.0473(11) Uani 1 1 d . . .
H30 H 0.5669 -0.5075 0.2981 0.057 Uiso 1 1 calc R . .
C31 C 1.0243(4) -0.5597(4) 0.29191(17) 0.0379(9) Uani 1 1 d . . .
C32 C 1.2440(4) -0.6440(4) 0.27077(19) 0.0393(9) Uani 1 1 d . . .
C33 C 1.2135(4) -0.6799(4) 0.32688(19) 0.0425(10) Uani 1 1 d . . .
C34 C 1.3197(5) -0.7513(5) 0.3607(2) 0.0556(12) Uani 1 1 d . . .
C35 C 1.2921(7) -0.7772(7) 0.4197(3) 0.0804(18) Uani 1 1 d . . .
H35 H 1.2013 -0.7530 0.4389 0.096 Uiso 1 1 calc R . .
C36 C 1.4043(10) -0.8408(9) 0.4495(4) 0.110(3) Uani 1 1 d . . .
H36 H 1.3890 -0.8571 0.4887 0.132 Uiso 1 1 calc R . .
C37 C 1.5397(9) -0.8788(10) 0.4184(5) 0.120(3) Uani 1 1 d . . .
H37 H 1.6137 -0.9235 0.4373 0.144 Uiso 1 1 calc R . .
C38 C 1.5642(7) -0.8528(8) 0.3635(4) 0.097(2) Uani 1 1 d . . .
H38 H 1.6555 -0.8784 0.3450 0.116 Uiso 1 1 calc R . .
C39 C 1.4575(5) -0.7873(5) 0.3308(3) 0.0636(15) Uani 1 1 d . . .
C40 C 1.3818(4) -0.6873(4) 0.2394(2) 0.0441(10) Uani 1 1 d . . .
C41 C 1.4091(5) -0.6635(5) 0.1811(2) 0.0565(12) Uani 1 1 d . . .
H41 H 1.3372 -0.6150 0.1616 0.068 Uiso 1 1 calc R . .
C42 C 1.5412(6) -0.7109(6) 0.1516(3) 0.0755(17) Uani 1 1 d . . .
H42 H 1.5586 -0.6957 0.1125 0.091 Uiso 1 1 calc R . .
C43 C 1.6473(6) -0.7813(7) 0.1809(4) 0.088(2) Uani 1 1 d . . .
H43 H 1.7369 -0.8123 0.1612 0.106 Uiso 1 1 calc R . .
C44 C 1.6236(5) -0.8058(6) 0.2376(4) 0.0771(18) Uani 1 1 d . . .
H44 H 1.6976 -0.8532 0.2562 0.092 Uiso 1 1 calc R . .
C45 C 1.4886(5) -0.7612(5) 0.2697(3) 0.0559(13) Uani 1 1 d . . .
C46 C 0.9822(5) -0.6447(5) 0.39349(18) 0.0463(10) Uani 1 1 d . . .
C47 C 0.9220(6) -0.5369(6) 0.4279(2) 0.0611(13) Uani 1 1 d . . .
H47 H 0.9348 -0.4518 0.4168 0.073 Uiso 1 1 calc R . .
C48 C 0.8412(8) -0.5565(7) 0.4797(2) 0.0811(19) Uani 1 1 d . . .
H48 H 0.7996 -0.4828 0.5027 0.097 Uiso 1 1 calc R . .
C49 C 0.8212(7) -0.6789(7) 0.4978(2) 0.0708(16) Uani 1 1 d . A .
C50 C 0.8824(7) -0.7854(6) 0.4617(2) 0.0734(17) Uani 1 1 d . . .
H50 H 0.8698 -0.8707 0.4727 0.088 Uiso 1 1 calc R . .
C51 C 0.9619(6) -0.7684(5) 0.4095(2) 0.0632(14) Uani 1 1 d . . .
H51 H 1.0007 -0.8410 0.3858 0.076 Uiso 1 1 calc R . .
C52 C 0.7359(10) -0.7014(9) 0.5569(3) 0.104(2) Uani 1 1 d DU . .
C53 C 0.715(3) -0.8327(16) 0.5682(9) 0.139(6) Uani 0.50 1 d PD A 1
H53A H 0.6617 -0.8367 0.6054 0.209 Uiso 0.50 1 calc PR A 1
H53B H 0.8029 -0.9005 0.5665 0.209 Uiso 0.50 1 calc PR A 1
H53C H 0.6650 -0.8493 0.5404 0.209 Uiso 0.50 1 calc PR A 1
C54 C 0.780(2) -0.637(2) 0.5978(7) 0.139(6) Uani 0.50 1 d PDU A 1
H54A H 0.7288 -0.6485 0.6347 0.209 Uiso 0.50 1 calc PR A 1
H54B H 0.7629 -0.5413 0.5876 0.209 Uiso 0.50 1 calc PR A 1
H54C H 0.8773 -0.6771 0.5984 0.209 Uiso 0.50 1 calc PR A 1
C55 C 0.5964(16) -0.616(3) 0.5539(10) 0.210(10) Uani 0.50 1 d PDU A 1
H55A H 0.5378 -0.6244 0.5893 0.316 Uiso 0.50 1 calc PR A 1
H55B H 0.5613 -0.6441 0.5239 0.316 Uiso 0.50 1 calc PR A 1
H55C H 0.5976 -0.5229 0.5465 0.316 Uiso 0.50 1 calc PR A 1
C53' C 0.704(2) -0.598(2) 0.5956(8) 0.139(6) Uani 0.50 1 d PD A 2
H53D H 0.6517 -0.6235 0.6302 0.209 Uiso 0.50 1 calc PR A 2
H53E H 0.6501 -0.5147 0.5795 0.209 Uiso 0.50 1 calc PR A 2
H53F H 0.7885 -0.5858 0.6035 0.209 Uiso 0.50 1 calc PR A 2
C54' C 0.633(2) -0.765(3) 0.5556(9) 0.139(6) Uani 0.50 1 d PD A 2
H54D H 0.6172 -0.7854 0.5191 0.167 Uiso 0.50 1 calc PR A 2
H54E H 0.5530 -0.7481 0.5854 0.167 Uiso 0.50 1 calc PR A 2
C55' C 0.799(3) -0.8382(16) 0.5749(11) 0.210(10) Uani 0.50 1 d PD A 2
H55D H 0.8062 -0.8586 0.6148 0.252 Uiso 0.50 1 calc PR A 2
H55E H 0.8704 -0.8959 0.5484 0.252 Uiso 0.50 1 calc PR A 2
C56 C 0.5733(10) -0.0686(10) 0.1141(5) 0.129(3) Uani 1 1 d . . .
H56A H 0.6039 -0.1271 0.1442 0.154 Uiso 1 1 calc R . .
H56B H 0.5586 0.0116 0.1360 0.154 Uiso 1 1 calc R . .

loop_
_atom_site_aniso_label
_atom_site_aniso_U_11
_atom_site_aniso_U_22
_atom_site_aniso_U_33
_atom_site_aniso_U_23
_atom_site_aniso_U_13
_atom_site_aniso_U_12
S1 0.0343(6) 0.0476(7) 0.0409(6) 0.0027(5) -0.0068(4) 0.0002(4)
O1 0.056(2) 0.063(2) 0.0468(18) -0.0089(16) -0.0065(15) 0.0108(16)
O2 0.0402(17) 0.064(2) 0.072(2) 0.0159(18) -0.0114(15) -0.0173(15)
Cl1 0.166(3) 0.126(2) 0.300(5) -0.096(3) 0.115(3) -0.081(2)
Cl2 0.0872(17) 0.252(4) 0.200(3) -0.053(3) -0.0067(17) -0.031(2)
N1 0.047(2) 0.050(2) 0.047(2) 0.0070(17) -0.0101(17) -0.0072(17)
N2 0.0423(19) 0.0408(19) 0.0375(18) 0.0019(15) -0.0079(15) -0.0053(15)
N3 0.0332(17) 0.0389(19) 0.0399(18) 0.0018(15) -0.0075(14) -0.0066(14)
C1 0.035(2) 0.034(2) 0.043(2) -0.0008(17) -0.0106(17) -0.0031(16)
C2 0.054(3) 0.040(2) 0.048(2) -0.0086(19) -0.022(2) -0.0066(19)
C3 0.055(3) 0.033(2) 0.056(3) 0.006(2) -0.021(2) -0.0110(19)
C4 0.040(2) 0.039(2) 0.044(2) 0.0023(18) -0.0128(18) -0.0016(17)
C5 0.053(2) 0.037(2) 0.044(2) -0.0053(18) -0.0163(19) -0.0062(19)
C6 0.044(2) 0.033(2) 0.051(2) -0.0016(18) -0.0171(19) -0.0048(17)
C7 0.045(3) 0.043(3) 0.067(3) 0.001(2) -0.001(2) -0.003(2)
C8 0.056(3) 0.059(3) 0.102(5) 0.005(3) -0.013(3) -0.013(3)
C9 0.053(3) 0.073(4) 0.137(7) -0.002(4) -0.001(4) -0.015(3)
C10 0.081(5) 0.063(4) 0.114(6) 0.014(4) 0.022(4) -0.015(3)
C11 0.076(4) 0.056(3) 0.078(4) 0.007(3) 0.014(3) -0.002(3)
C12 0.062(3) 0.038(2) 0.059(3) 0.006(2) 0.000(2) 0.003(2)
C13 0.053(3) 0.039(2) 0.038(2) 0.0005(18) -0.0080(19) 0.0003(19)
C14 0.068(3) 0.040(2) 0.045(3) 0.003(2) -0.006(2) 0.001(2)
C15 0.087(4) 0.047(3) 0.041(3) 0.001(2) -0.016(3) 0.005(3)
C16 0.088(4) 0.061(3) 0.061(3) -0.006(3) -0.032(3) 0.002(3)
C17 0.062(3) 0.062(3) 0.067(3) -0.002(3) -0.025(3) -0.003(3)
C18 0.054(3) 0.053(3) 0.049(3) 0.002(2) -0.016(2) -0.003(2)
C19 0.035(2) 0.039(2) 0.034(2) 0.0028(17) -0.0084(16) -0.0053(17)
C20 0.048(2) 0.033(2) 0.058(3) 0.0003(19) -0.016(2) -0.0019(18)
C21 0.045(2) 0.038(2) 0.065(3) -0.001(2) -0.020(2) -0.0104(19)
C22 0.035(2) 0.035(2) 0.040(2) 0.0006(17) -0.0072(17) -0.0044(16)
C23 0.044(2) 0.034(2) 0.049(2) -0.0050(18) -0.0131(19) -0.0051(17)
C24 0.039(2) 0.040(2) 0.043(2) -0.0041(18) -0.0118(17) -0.0095(17)
C25 0.034(2) 0.038(2) 0.042(2) 0.0008(18) -0.0057(17) -0.0084(17)
C26 0.043(2) 0.041(3) 0.082(3) 0.020(2) -0.017(2) -0.010(2)
C27 0.038(2) 0.049(3) 0.079(3) 0.019(2) -0.012(2) -0.015(2)
C28 0.034(2) 0.040(2) 0.039(2) -0.0010(17) -0.0033(16) -0.0048(17)
C29 0.042(2) 0.035(2) 0.065(3) 0.007(2) -0.008(2) -0.0094(18)
C30 0.038(2) 0.035(2) 0.067(3) 0.000(2) -0.006(2) -0.0093(18)
C31 0.037(2) 0.035(2) 0.040(2) 0.0017(17) -0.0088(17) -0.0069(17)
C32 0.035(2) 0.029(2) 0.053(3) -0.0035(18) -0.0094(18) -0.0063(16)
C33 0.040(2) 0.036(2) 0.052(3) 0.0008(19) -0.0177(19) -0.0064(17)
C34 0.063(3) 0.041(3) 0.068(3) 0.005(2) -0.037(3) -0.010(2)
C35 0.094(4) 0.072(4) 0.080(4) 0.015(3) -0.053(4) -0.014(3)
C36 0.142(8) 0.110(6) 0.091(5) 0.028(5) -0.076(5) -0.031(5)
C37 0.083(5) 0.133(7) 0.142(8) 0.033(6) -0.071(6) -0.009(5)
C38 0.074(4) 0.101(5) 0.116(6) 0.025(5) -0.058(4) -0.012(4)
C39 0.045(3) 0.044(3) 0.107(5) 0.000(3) -0.039(3) -0.008(2)
C40 0.034(2) 0.031(2) 0.070(3) -0.006(2) -0.008(2) -0.0111(17)
C41 0.042(2) 0.049(3) 0.073(3) -0.004(2) 0.001(2) -0.010(2)
C42 0.051(3) 0.066(4) 0.099(5) -0.012(3) 0.020(3) -0.016(3)
C43 0.043(3) 0.088(5) 0.124(6) -0.028(4) 0.013(3) -0.012(3)
C44 0.031(3) 0.066(4) 0.128(6) -0.014(4) -0.017(3) 0.001(2)
C45 0.041(2) 0.040(2) 0.090(4) -0.005(2) -0.020(2) -0.009(2)
C46 0.053(3) 0.050(3) 0.035(2) 0.0008(19) -0.0091(19) -0.014(2)
C47 0.081(4) 0.052(3) 0.049(3) -0.005(2) 0.004(2) -0.025(3)
C48 0.117(5) 0.069(4) 0.050(3) -0.015(3) 0.014(3) -0.028(4)
C49 0.097(4) 0.078(4) 0.043(3) -0.003(3) 0.000(3) -0.041(3)
C50 0.119(5) 0.061(3) 0.048(3) -0.002(2) 0.002(3) -0.046(3)
C51 0.096(4) 0.051(3) 0.043(3) -0.004(2) -0.003(3) -0.026(3)
C52 0.143(6) 0.110(5) 0.064(4) -0.010(4) 0.016(4) -0.058(5)
C53 0.154(13) 0.218(12) 0.076(5) -0.028(6) 0.035(7) -0.125(11)
C54 0.154(13) 0.218(12) 0.076(5) -0.028(6) 0.035(7) -0.125(11)
C55 0.211(15) 0.168(14) 0.162(13) 0.046(11) 0.089(12) -0.002(12)
C53' 0.154(13) 0.218(12) 0.076(5) -0.028(6) 0.035(7) -0.125(11)
C54' 0.154(13) 0.218(12) 0.076(5) -0.028(6) 0.035(7) -0.125(11)
C55' 0.211(15) 0.168(14) 0.162(13) 0.046(11) 0.089(12) -0.002(12)
C56 0.133(8) 0.090(6) 0.148(8) 0.023(6) -0.002(6) -0.029(5)

loop_
_atom_type_symbol
_atom_type_description
_atom_type_scat_dispersion_real
_atom_type_scat_dispersion_imag
_atom_type_scat_source
C C 0.0033 0.0016 'International Tables Vol C Tables 4.2.6.8 and 6.1.1.4'
H H 0.0000 0.0000 'International Tables Vol C Tables 4.2.6.8 and 6.1.1.4'
N N 0.0061 0.0033 'International Tables Vol C Tables 4.2.6.8 and 6.1.1.4'
O O 0.0106 0.0060 'International Tables Vol C Tables 4.2.6.8 and 6.1.1.4'
S S 0.1246 0.1234 'International Tables Vol C Tables 4.2.6.8 and 6.1.1.4'
Cl Cl 0.1484 0.1585 'International Tables Vol C Tables 4.2.6.8 and 6.1.1.4'

loop_
_geom_angle_atom_site_label_1
_geom_angle_atom_site_label_2
_geom_angle_atom_site_label_3
_geom_angle
_geom_angle_site_symmetry_1
_geom_angle_site_symmetry_3
O1 S1 O2 119.2(2) . .
O1 S1 C19 107.8(2) . .
O2 S1 C19 107.7(2) . .
O1 S1 C1 107.9(2) . .
O2 S1 C1 108.0(2) . .
C19 S1 C1 105.55(18) . .
C13 N1 C7 107.6(4) . .
C13 N1 C4 124.0(4) . .
C7 N1 C4 128.2(4) . .
C31 N2 C33 105.5(3) . .
C31 N2 C46 126.1(4) . .
C33 N2 C46 128.3(4) . .
C31 N3 C32 105.1(3) . .
C2 C1 C6 120.5(4) . .
C2 C1 S1 119.8(3) . .
C6 C1 S1 119.8(3) . .
C1 C2 C3 120.1(4) . .
C2 C3 C4 119.3(4) . .
C5 C4 C3 120.1(4) . .
C5 C4 N1 120.1(4) . .
C3 C4 N1 119.8(4) . .
C6 C5 C4 120.7(4) . .
C5 C6 C1 119.2(4) . .
C8 C7 C12 122.2(5) . .
C8 C7 N1 128.7(5) . .
C12 C7 N1 109.0(4) . .
C7 C8 C9 115.3(6) . .
C10 C9 C8 122.0(7) . .
C11 C10 C9 121.8(6) . .
C10 C11 C12 118.6(7) . .
C11 C12 C7 120.2(6) . .
C11 C12 C14 132.1(6) . .
C7 C12 C14 107.7(4) . .
C18 C13 N1 128.9(4) . .
C18 C13 C14 121.4(4) . .
N1 C13 C14 109.6(4) . .
C15 C14 C13 118.7(5) . .
C15 C14 C12 135.3(5) . .
C13 C14 C12 106.0(4) . .
C16 C15 C14 120.0(5) . .
C15 C16 C17 121.3(5) . .
C18 C17 C16 120.3(6) . .
C13 C18 C17 118.3(5) . .
C24 C19 C20 120.4(4) . .
C24 C19 S1 120.6(3) . .
C20 C19 S1 119.1(3) . .
C21 C20 C19 119.7(4) . .
C20 C21 C22 120.7(4) . .
C23 C22 C21 118.5(4) . .
C23 C22 C25 122.1(4) . .
C21 C22 C25 119.5(4) . .
C22 C23 C24 121.1(4) . .
C19 C24 C23 119.6(4) . .
C30 C25 C26 117.4(4) . .
C30 C25 C22 121.9(4) . .
C26 C25 C22 120.7(4) . .
C27 C26 C25 120.8(4) . .
C28 C27 C26 121.2(4) . .
C27 C28 C29 118.2(4) . .
C27 C28 C31 117.6(4) . .
C29 C28 C31 124.1(4) . .
C30 C29 C28 120.7(4) . .
C29 C30 C25 121.6(4) . .
N3 C31 N2 112.3(3) . .
N3 C31 C28 122.8(4) . .
N2 C31 C28 124.9(4) . .
C33 C32 N3 111.5(4) . .
C33 C32 C40 122.4(4) . .
N3 C32 C40 126.1(4) . .
C32 C33 N2 105.5(3) . .
C32 C33 C34 122.4(4) . .
N2 C33 C34 132.0(4) . .
C39 C34 C35 121.2(5) . .
C39 C34 C33 115.4(5) . .
C35 C34 C33 123.4(5) . .
C36 C35 C34 119.1(7) . .
C35 C36 C37 118.3(8) . .
C38 C37 C36 121.9(6) . .
C37 C38 C39 123.0(8) . .
C34 C39 C38 116.4(6) . .
C34 C39 C45 122.1(4) . .
C38 C39 C45 121.4(6) . .
C41 C40 C45 120.7(4) . .
C41 C40 C32 121.9(4) . .
C45 C40 C32 117.4(5) . .
C42 C41 C40 120.8(5) . .
C41 C42 C43 119.2(6) . .
C44 C43 C42 121.2(6) . .
C43 C44 C45 121.7(6) . .
C40 C45 C44 116.4(6) . .
C40 C45 C39 119.8(4) . .
C44 C45 C39 123.7(5) . .
C51 C46 C47 120.2(4) . .
C51 C46 N2 119.8(4) . .
C47 C46 N2 120.0(4) . .
C46 C47 C48 119.3(5) . .
C49 C48 C47 122.3(5) . .
C48 C49 C50 117.0(5) . .
C48 C49 C52 122.0(6) . .
C50 C49 C52 121.0(5) . .
C49 C50 C51 122.0(5) . .
C46 C51 C50 119.2(5) . .
C54' C52 C55' 77.2(17) . .
C54' C52 C53 40.9(13) . .
C55' C52 C53 36.3(14) . .
C54' C52 C53' 116.7(12) . .
C55' C52 C53' 119.0(18) . .
C53 C52 C53' 126.7(13) . .
C54' C52 C54 137.4(11) . .
C55' C52 C54 96.9(15) . .
C53 C52 C54 121.8(13) . .
C53' C52 C54 31.3(14) . .
C54' C52 C55 62.2(14) . .
C55' C52 C55 136.6(16) . .
C53 C52 C55 101.8(13) . .
C53' C52 C55 71.5(15) . .
C54 C52 C55 102.8(13) . .
C54' C52 C49 114.8(10) . .
C55' C52 C49 105.3(11) . .
C53 C52 C49 115.6(10) . .
C53' C52 C49 117.2(9) . .
C54 C52 C49 107.5(9) . .
C55 C52 C49 105.0(10) . .
C52 C54' C55' 52.1(9) . .
C52 C55' C54' 50.8(9) . .
Cl1 C56 Cl2 118.0(6) . .

loop_
_geom_bond_atom_site_label_1
_geom_bond_atom_site_label_2
_geom_bond_distance
_geom_bond_site_symmetry_2
S1 O1 1.436(4) .
S1 O2 1.441(4) .
S1 C19 1.764(4) .
S1 C1 1.763(4) .
Cl1 C56 1.678(9) .
Cl2 C56 1.659(11) .
N1 C13 1.402(6) .
N1 C7 1.403(6) .
N1 C4 1.426(6) .
N2 C31 1.385(5) .
N2 C33 1.403(5) .
N2 C46 1.433(5) .
N3 C31 1.319(5) .
N3 C32 1.374(5) .
C1 C2 1.382(6) .
C1 C6 1.393(6) .
C2 C3 1.378(6) .
C3 C4 1.387(6) .
C4 C5 1.387(6) .
C5 C6 1.362(6) .
C7 C8 1.379(8) .
C7 C12 1.396(7) .
C8 C9 1.411(9) .
C9 C10 1.371(11) .
C10 C11 1.344(11) .
C11 C12 1.384(8) .
C12 C14 1.450(8) .
C13 C18 1.385(7) .
C13 C14 1.409(6) .
C14 C15 1.390(8) .
C15 C16 1.349(9) .
C16 C17 1.399(8) .
C17 C18 1.380(7) .
C19 C24 1.376(6) .
C19 C20 1.395(6) .
C20 C21 1.370(6) .
C21 C22 1.412(6) .
C22 C23 1.379(6) .
C22 C25 1.487(5) .
C23 C24 1.391(6) .
C25 C30 1.380(6) .
C25 C26 1.389(6) .
C26 C27 1.381(6) .
C27 C28 1.368(6) .
C28 C29 1.385(6) .
C28 C31 1.471(5) .
C29 C30 1.371(6) .
C32 C33 1.365(6) .
C32 C40 1.435(6) .
C33 C34 1.448(6) .
C34 C39 1.419(8) .
C34 C35 1.407(8) .
C35 C36 1.417(9) .
C36 C37 1.411(13) .
C37 C38 1.310(12) .
C38 C39 1.421(8) .
C39 C45 1.457(8) .
C40 C41 1.388(7) .
C40 C45 1.406(6) .
C41 C42 1.376(7) .
C42 C43 1.378(10) .
C43 C44 1.349(10) .
C44 C45 1.420(8) .
C46 C51 1.357(7) .
C46 C47 1.372(7) .
C47 C48 1.396(7) .
C48 C49 1.351(9) .
C49 C50 1.388(8) .
C49 C52 1.560(8) .
C50 C51 1.391(7) .
C52 C54' 1.398(9) .
C52 C55' 1.423(10) .
C52 C53 1.422(9) .
C52 C53' 1.405(10) .
C52 C54 1.436(9) .
C52 C55 1.446(10) .
C54' C55' 1.76(3) .
